data_2227535
loop_
_publ_author_name
'Kalaivani, D.'
'Malarvizhi, R.'

_publ_section_title
;
 Morpholinium styphnate
;
_journal_coeditor_code HB5640
_journal_issue 11
_journal_name_full 'Acta Crystallographica Section E'
_journal_page_first o2698
_journal_paper_doi 10.1107/S1600536810038304
_journal_volume 66
_journal_year 2010
_chemical_formula_iupac 'C4 H10 N O +, C6 H2 N3 O8 -'
_chemical_formula_moiety 'C4 H10 N O +, C6 H2 N3 O8 -'
_chemical_formula_sum 'C10 H12 N4 O9'
_chemical_formula_weight 332.24
_chemical_name_common
;
Morpholinium styphnate
;
_chemical_name_systematic
;
morpholinium 3-hydroxy-2,4,6-trinitrophenolate
;
_space_group_IT_number 2
_symmetry_cell_setting triclinic
_symmetry_space_group_name_Hall '-P 1'
_symmetry_space_group_name_H-M 'P -1'
_atom_sites_solution_hydrogens geom
_atom_sites_solution_primary direct
_atom_sites_solution_secondary difmap
_audit_creation_method SHELXL-97
_cell_angle_alpha 94.785(5)
_cell_angle_beta 99.016(5)
_cell_angle_gamma 108.188(5)
_cell_formula_units_Z 2
_cell_length_a 7.680(5)
_cell_length_b 7.973(5)
_cell_length_c 11.852(5)
_cell_measurement_reflns_used 5851
_cell_measurement_temperature 293(2)
_cell_measurement_theta_max 29.80
_cell_measurement_theta_min 1.76
_cell_volume 674.1(7)
_computing_cell_refinement 'SAINT-Plus (Bruker, 2004)'
_computing_data_collection 'APEX2 (Bruker, 2004)'
_computing_data_reduction 'SAINT-Plus (Bruker, 2004)'
_computing_molecular_graphics 'ORTEP-3 (Farrugia, 1997) and <i>Mercury</i> (Macrae <i>et al.</i>, 2006)'
_computing_publication_material 'SHELXL97 (Sheldrick, 2008)'
_computing_structure_refinement 'SHELXL97 (Sheldrick, 2008)'
_computing_structure_solution 'SIR92 (Altomare <i>et al.</i>, 1993)'
_diffrn_ambient_temperature 293(2)
_diffrn_measured_fraction_theta_full 0.998
_diffrn_measured_fraction_theta_max 0.996
_diffrn_measurement_device_type 'Bruker Kappa APEXII CCD'
_diffrn_measurement_method '\w and \f scan'
_diffrn_radiation_monochromator graphite
_diffrn_radiation_source 'fine-focus sealed tube'
_diffrn_radiation_type MoK\a
_diffrn_radiation_wavelength 0.71073
_diffrn_reflns_av_R_equivalents 0.0232
_diffrn_reflns_av_sigmaI/netI 0.0200
_diffrn_reflns_limit_h_max 10
_diffrn_reflns_limit_h_min -10
_diffrn_reflns_limit_k_max 11
_diffrn_reflns_limit_k_min -11
_diffrn_reflns_limit_l_max 16
_diffrn_reflns_limit_l_min -16
_diffrn_reflns_number 16214
_diffrn_reflns_theta_full 25.00
_diffrn_reflns_theta_max 29.80
_diffrn_reflns_theta_min 1.76
_diffrn_standards_decay_% 0
_exptl_absorpt_coefficient_mu 0.146
_exptl_absorpt_correction_T_max 0.9770
_exptl_absorpt_correction_T_min 0.9574
_exptl_absorpt_correction_type multi-scan
_exptl_absorpt_process_details '(SADABS; Bruker, 1999)'
_exptl_crystal_colour Yellow
_exptl_crystal_density_diffrn 1.637
_exptl_crystal_density_method 'not measured'
_exptl_crystal_description prism
_exptl_crystal_F_000 344
_exptl_crystal_size_max 0.30
_exptl_crystal_size_mid 0.16
_exptl_crystal_size_min 0.16
_refine_diff_density_max 0.769
_refine_diff_density_min -0.379
_refine_ls_extinction_coef 0.049(7)
_refine_ls_extinction_expression Fc^*^=kFc[1+0.001xFc^2^\l^3^/sin(2\q)]^-1/4^
_refine_ls_extinction_method 'SHELXL97 (Sheldrick, 1997)'
_refine_ls_goodness_of_fit_ref 1.059
_refine_ls_hydrogen_treatment mixed
_refine_ls_matrix_type full
_refine_ls_number_parameters 225
_refine_ls_number_reflns 3841
_refine_ls_number_restraints 0
_refine_ls_restrained_S_all 1.059
_refine_ls_R_factor_all 0.0674
_refine_ls_R_factor_gt 0.0496
_refine_ls_shift/su_max 0.000
_refine_ls_shift/su_mean 0.000
_refine_ls_structure_factor_coef Fsqd
_refine_ls_weighting_details 'calc w=1/[\s^2^(Fo^2^)+(0.0867P)^2^+0.1583P] where P=(Fo^2^+2Fc^2^)/3'
_refine_ls_weighting_scheme calc
_refine_ls_wR_factor_gt 0.1355
_refine_ls_wR_factor_ref 0.1571
_reflns_number_gt 2944
_reflns_number_total 3841
_reflns_threshold_expression I>2\s(I)
_cod_data_source_file hb5640.cif
_cod_data_source_block I
_cod_database_code 2227535
_cod_database_fobs_code 2227535

loop_
_symmetry_equiv_pos_as_xyz
'x, y, z'
'-x, -y, -z'

loop_
_atom_site_type_symbol
_atom_site_label
_atom_site_fract_x
_atom_site_fract_y
_atom_site_fract_z
_atom_site_U_iso_or_equiv
_atom_site_adp_type
_atom_site_calc_flag
_atom_site_refinement_flags
_atom_site_occupancy
_atom_site_disorder_assembly
_atom_site_disorder_group
C C1 0.48003(18) 0.27015(18) -0.13460(12) 0.0293(3) Uani d . 1 . .
C C2 0.31234(18) 0.11938(18) -0.14972(11) 0.0287(3) Uani d . 1 . .
C C3 0.24207(17) 0.02930(17) -0.06486(12) 0.0270(3) Uani d . 1 . .
C C4 0.33875(18) 0.09746(17) 0.05024(11) 0.0274(3) Uani d . 1 . .
C C5 0.49948(18) 0.24441(18) 0.07302(12) 0.0288(3) Uani d . 1 . .
C C6 0.57105(17) 0.32628(17) -0.01487(12) 0.0278(3) Uani d . 1 . .
C C7 0.7665(3) 0.2429(2) -0.41273(15) 0.0457(4) Uani d . 1 . .
H H7A 0.7022 0.1253 -0.3954 0.055 Uiso calc R 1 . .
H H7B 0.8644 0.2344 -0.4533 0.055 Uiso calc R 1 . .
C C8 0.6313(3) 0.3086(3) -0.48707(15) 0.0497(4) Uani d . 1 . .
H H8A 0.5789 0.2278 -0.5589 0.060 Uiso calc R 1 . .
H H8B 0.5298 0.3097 -0.4479 0.060 Uiso calc R 1 . .
C C9 0.7903(3) 0.6028(3) -0.40700(17) 0.0536(5) Uani d . 1 . .
H H9A 0.6880 0.6021 -0.3681 0.064 Uiso calc R 1 . .
H H9B 0.8454 0.7225 -0.4244 0.064 Uiso calc R 1 . .
C C10 0.9345(2) 0.5533(2) -0.32858(15) 0.0453(4) Uani d . 1 . .
H H10A 1.0405 0.5600 -0.3652 0.054 Uiso calc R 1 . .
H H10B 0.9784 0.6355 -0.2571 0.054 Uiso calc R 1 . .
N N1 0.74511(16) 0.47391(16) 0.01785(11) 0.0332(3) Uani d . 1 . .
N N2 0.21517(18) 0.0548(2) -0.26913(11) 0.0398(3) Uani d . 1 . .
N N3 0.27441(17) 0.01490(17) 0.14458(11) 0.0352(3) Uani d . 1 . .
N N4 0.84911(19) 0.36922(19) -0.30416(11) 0.0373(3) Uani d . 1 . .
O O1 0.81876(17) 0.54823(17) -0.05681(12) 0.0544(4) Uani d . 1 . .
O O2 0.81128(17) 0.52044(18) 0.12078(11) 0.0533(3) Uani d . 1 . .
O O3 0.1114(3) 0.1265(3) -0.31268(14) 0.0847(6) Uani d . 1 . .
O O4 0.2437(3) -0.0695(3) -0.31820(14) 0.0838(6) Uani d . 1 . .
O O5 0.14855(16) -0.13353(15) 0.12339(10) 0.0440(3) Uani d . 1 . .
O O6 0.3436(2) 0.0883(2) 0.24304(10) 0.0587(4) Uani d . 1 . .
O O7 0.53339(16) 0.33703(18) -0.21939(10) 0.0463(3) Uani d . 1 . .
O O8 0.08817(14) -0.11441(14) -0.09399(10) 0.0371(3) Uani d . 1 . .
O O9 0.7206(2) 0.4823(2) -0.51108(10) 0.0534(3) Uani d . 1 . .
H H4A 0.762(3) 0.371(3) -0.2657(19) 0.053(6) Uiso d . 1 . .
H H4B 0.931(3) 0.333(3) -0.2646(18) 0.047(5) Uiso d . 1 . .
H H5 0.562(3) 0.285(3) 0.1470(19) 0.048(5) Uiso d . 1 . .
H H8 0.079(4) -0.160(3) -0.026(2) 0.069(7) Uiso d . 1 . .

loop_
_atom_site_aniso_label
_atom_site_aniso_U_11
_atom_site_aniso_U_22
_atom_site_aniso_U_33
_atom_site_aniso_U_12
_atom_site_aniso_U_13
_atom_site_aniso_U_23
C1 0.0251(6) 0.0320(6) 0.0319(7) 0.0093(5) 0.0077(5) 0.0079(5)
C2 0.0269(6) 0.0312(6) 0.0266(6) 0.0088(5) 0.0033(5) 0.0025(5)
C3 0.0242(6) 0.0244(6) 0.0323(7) 0.0082(5) 0.0050(5) 0.0033(5)
C4 0.0273(6) 0.0269(6) 0.0288(6) 0.0088(5) 0.0066(5) 0.0067(5)
C5 0.0273(6) 0.0283(6) 0.0297(7) 0.0090(5) 0.0030(5) 0.0033(5)
C6 0.0221(5) 0.0250(6) 0.0352(7) 0.0065(5) 0.0045(5) 0.0049(5)
C7 0.0533(9) 0.0447(9) 0.0365(8) 0.0164(7) 0.0019(7) 0.0028(7)
C8 0.0473(9) 0.0627(11) 0.0332(8) 0.0175(8) -0.0039(7) 0.0003(7)
C9 0.0680(12) 0.0471(10) 0.0506(10) 0.0233(9) 0.0134(9) 0.0136(8)
C10 0.0451(9) 0.0448(9) 0.0385(8) 0.0042(7) 0.0080(7) 0.0061(7)
N1 0.0245(5) 0.0284(6) 0.0452(7) 0.0076(4) 0.0049(5) 0.0047(5)
N2 0.0351(6) 0.0491(8) 0.0297(6) 0.0079(5) 0.0050(5) 0.0014(5)
N3 0.0343(6) 0.0384(6) 0.0337(6) 0.0106(5) 0.0084(5) 0.0124(5)
N4 0.0343(6) 0.0486(8) 0.0272(6) 0.0108(6) 0.0046(5) 0.0101(5)
O1 0.0419(6) 0.0498(7) 0.0578(8) -0.0079(5) 0.0139(6) 0.0147(6)
O2 0.0385(6) 0.0535(7) 0.0484(7) -0.0044(5) -0.0036(5) -0.0010(6)
O3 0.0871(12) 0.1311(16) 0.0459(8) 0.0682(12) -0.0171(8) -0.0025(9)
O4 0.1088(14) 0.0908(13) 0.0509(9) 0.0491(11) -0.0020(9) -0.0255(8)
O5 0.0432(6) 0.0382(6) 0.0473(7) 0.0038(5) 0.0130(5) 0.0167(5)
O6 0.0635(8) 0.0691(9) 0.0290(6) 0.0013(7) 0.0071(5) 0.0107(6)
O7 0.0364(6) 0.0621(8) 0.0379(6) 0.0070(5) 0.0117(5) 0.0204(5)
O8 0.0320(5) 0.0316(5) 0.0389(6) -0.0003(4) 0.0047(4) 0.0040(4)
O9 0.0640(8) 0.0711(9) 0.0337(6) 0.0321(7) 0.0077(5) 0.0185(6)

loop_
_atom_type_symbol
_atom_type_description
_atom_type_scat_dispersion_real
_atom_type_scat_dispersion_imag
_atom_type_scat_source
C C 0.0033 0.0016 'International Tables Vol C Tables 4.2.6.8 and 6.1.1.4'
H H 0.0000 0.0000 'International Tables Vol C Tables 4.2.6.8 and 6.1.1.4'
N N 0.0061 0.0033 'International Tables Vol C Tables 4.2.6.8 and 6.1.1.4'
O O 0.0106 0.0060 'International Tables Vol C Tables 4.2.6.8 and 6.1.1.4'

loop_
_geom_angle_atom_site_label_1
_geom_angle_atom_site_label_2
_geom_angle_atom_site_label_3
_geom_angle_site_symmetry_1
_geom_angle_site_symmetry_3
_geom_angle
_geom_angle_publ_flag
O7 C1 C2 . . 120.48(13) ?
O7 C1 C6 . . 126.99(13) ?
C2 C1 C6 . . 112.53(11) ?
C3 C2 C1 . . 126.43(12) ?
C3 C2 N2 . . 118.38(12) ?
C1 C2 N2 . . 115.13(12) ?
O8 C3 C2 . . 119.07(12) ?
O8 C3 C4 . . 124.16(12) ?
C2 C3 C4 . . 116.77(12) ?
C5 C4 C3 . . 120.65(12) ?
C5 C4 N3 . . 118.42(12) ?
C3 C4 N3 . . 120.92(12) ?
C6 C5 C4 . . 120.95(13) ?
C6 C5 H5 . . 119.1(13) ?
C4 C5 H5 . . 119.9(13) ?
C5 C6 C1 . . 122.56(12) ?
C5 C6 N1 . . 116.61(13) ?
C1 C6 N1 . . 120.83(12) ?
N4 C7 C8 . . 109.05(15) ?
N4 C7 H7A . . 109.9 ?
C8 C7 H7A . . 109.9 ?
N4 C7 H7B . . 109.9 ?
C8 C7 H7B . . 109.9 ?
H7A C7 H7B . . 108.3 ?
O9 C8 C7 . . 111.04(15) ?
O9 C8 H8A . . 109.4 ?
C7 C8 H8A . . 109.4 ?
O9 C8 H8B . . 109.4 ?
C7 C8 H8B . . 109.4 ?
H8A C8 H8B . . 108.0 ?
O9 C9 C10 . . 111.16(15) ?
O9 C9 H9A . . 109.4 ?
C10 C9 H9A . . 109.4 ?
O9 C9 H9B . . 109.4 ?
C10 C9 H9B . . 109.4 ?
H9A C9 H9B . . 108.0 ?
N4 C10 C9 . . 108.79(14) ?
N4 C10 H10A . . 109.9 ?
C9 C10 H10A . . 109.9 ?
N4 C10 H10B . . 109.9 ?
C9 C10 H10B . . 109.9 ?
H10A C10 H10B . . 108.3 ?
O1 N1 O2 . . 122.51(13) ?
O1 N1 C6 . . 119.61(13) ?
O2 N1 C6 . . 117.88(12) ?
O3 N2 O4 . . 123.56(16) ?
O3 N2 C2 . . 118.88(15) ?
O4 N2 C2 . . 117.55(15) ?
O6 N3 O5 . . 121.80(13) ?
O6 N3 C4 . . 119.89(13) ?
O5 N3 C4 . . 118.30(13) ?
C10 N4 C7 . . 110.99(13) ?
C10 N4 H4A . . 107.0(14) ?
C7 N4 H4A . . 109.7(14) ?
C10 N4 H4B . . 110.8(14) ?
C7 N4 H4B . . 107.9(14) ?
H4A N4 H4B . . 110.4(19) ?
C3 O8 H8 . . 103.0(16) ?
C8 O9 C9 . . 109.86(13) ?

loop_
_geom_bond_atom_site_label_1
_geom_bond_atom_site_label_2
_geom_bond_site_symmetry_2
_geom_bond_distance
_geom_bond_publ_flag
C1 O7 . 1.2426(17) ?
C1 C2 . 1.4356(19) ?
C1 C6 . 1.446(2) ?
C2 C3 . 1.3665(19) ?
C2 N2 . 1.4603(19) ?
C3 O8 . 1.3378(17) ?
C3 C4 . 1.4194(19) ?
C4 C5 . 1.3817(19) ?
C4 N3 . 1.4214(17) ?
C5 C6 . 1.3719(19) ?
C5 H5 . 0.91(2) ?
C6 N1 . 1.4498(18) ?
C7 N4 . 1.484(2) ?
C7 C8 . 1.502(3) ?
C7 H7A . 0.9700 ?
C7 H7B . 0.9700 ?
C8 O9 . 1.416(3) ?
C8 H8A . 0.9700 ?
C8 H8B . 0.9700 ?
C9 O9 . 1.416(2) ?
C9 C10 . 1.503(3) ?
C9 H9A . 0.9700 ?
C9 H9B . 0.9700 ?
C10 N4 . 1.482(2) ?
C10 H10A . 0.9700 ?
C10 H10B . 0.9700 ?
N1 O1 . 1.2203(17) ?
N1 O2 . 1.2233(18) ?
N2 O3 . 1.197(2) ?
N2 O4 . 1.203(2) ?
N3 O6 . 1.2184(18) ?
N3 O5 . 1.2482(18) ?
N4 H4A . 0.87(2) ?
N4 H4B . 0.86(2) ?
O8 H8 . 0.91(3) ?

loop_
_geom_hbond_atom_site_label_D
_geom_hbond_atom_site_label_H
_geom_hbond_atom_site_label_A
_geom_hbond_site_symmetry_A
_geom_hbond_distance_DH
_geom_hbond_distance_HA
_geom_hbond_distance_DA
_geom_hbond_angle_DHA
O8 H8 O5 . 0.91(3) 1.75(3) 2.571(2) 149(2)
N4 H4A O7 . 0.87(2) 1.87(2) 2.715(2) 164(2)
N4 H4B O2 2_765 0.86(2) 2.31(2) 2.962(2) 132.4(17)
N4 H4B O5 2_655 0.86(2) 2.42(2) 2.967(2) 121.5(17)
N4 H4B O3 1_655 0.86(2) 2.54(2) 3.206(3) 134.3(17)

loop_
_geom_torsion_atom_site_label_1
_geom_torsion_atom_site_label_2
_geom_torsion_atom_site_label_3
_geom_torsion_atom_site_label_4
_geom_torsion_site_symmetry_1
_geom_torsion_site_symmetry_2
_geom_torsion_site_symmetry_3
_geom_torsion_site_symmetry_4
_geom_torsion
_geom_torsion_publ_flag
O7 C1 C2 C3 . . . . 177.37(14) ?
C6 C1 C2 C3 . . . . -2.0(2) ?
O7 C1 C2 N2 . . . . 0.1(2) ?
C6 C1 C2 N2 . . . . -179.23(12) ?
C1 C2 C3 O8 . . . . -176.85(13) ?
N2 C2 C3 O8 . . . . 0.29(19) ?
C1 C2 C3 C4 . . . . 3.7(2) ?
N2 C2 C3 C4 . . . . -179.14(12) ?
O8 C3 C4 C5 . . . . 178.49(12) ?
C2 C3 C4 C5 . . . . -2.12(19) ?
O8 C3 C4 N3 . . . . -0.6(2) ?
C2 C3 C4 N3 . . . . 178.84(12) ?
C3 C4 C5 C6 . . . . -1.0(2) ?
N3 C4 C5 C6 . . . . 178.09(12) ?
C4 C5 C6 C1 . . . . 2.8(2) ?
C4 C5 C6 N1 . . . . -177.07(12) ?
O7 C1 C6 C5 . . . . 179.29(14) ?
C2 C1 C6 C5 . . . . -1.38(19) ?
O7 C1 C6 N1 . . . . -0.8(2) ?
C2 C1 C6 N1 . . . . 178.50(11) ?
N4 C7 C8 O9 . . . . 57.88(19) ?
O9 C9 C10 N4 . . . . -58.2(2) ?
C5 C6 N1 O1 . . . . 177.61(13) ?
C1 C6 N1 O1 . . . . -2.3(2) ?
C5 C6 N1 O2 . . . . -3.30(19) ?
C1 C6 N1 O2 . . . . 176.81(13) ?
C3 C2 N2 O3 . . . . 99.3(2) ?
C1 C2 N2 O3 . . . . -83.3(2) ?
C3 C2 N2 O4 . . . . -80.3(2) ?
C1 C2 N2 O4 . . . . 97.2(2) ?
C5 C4 N3 O6 . . . . 10.8(2) ?
C3 C4 N3 O6 . . . . -170.13(14) ?
C5 C4 N3 O5 . . . . -168.37(13) ?
C3 C4 N3 O5 . . . . 10.7(2) ?
C9 C10 N4 C7 . . . . 54.78(19) ?
C8 C7 N4 C10 . . . . -54.73(19) ?
C7 C8 O9 C9 . . . . -61.7(2) ?
C10 C9 O9 C8 . . . . 62.0(2) ?
